data_1506111
loop_
_publ_author_name
'Halliday, Jill I.'
'Chebib, Mary'
'Turner, Peter'
'McLeod, Malcolm D.'

_publ_section_title
;
 Double-Mannich annulation of cyclic ketones using
 N,N-Bis(ethoxymethyl)alkylamine reagents.
;
_journal_issue 15
_journal_name_full 'Organic letters'
_journal_page_first 3399
_journal_page_last 3401
_journal_paper_doi 10.1021/ol061242s
_journal_volume 8
_journal_year 2006
_chemical_formula_sum 'C13 H25 N O'
_chemical_formula_weight 211.34
_chemical_name_systematic
; 
 ? 
;
_space_group_IT_number 2
_symmetry_cell_setting triclinic
_symmetry_Int_Tables_number 2
_symmetry_space_group_name_Hall '-P 1'
_symmetry_space_group_name_H-M 'P -1'
_atom_sites_solution_hydrogens geom
_atom_sites_solution_primary direct
_atom_sites_solution_secondary difmap
_audit_creation_method SHELXL-97
_cell_angle_alpha 65.224(2)
_cell_angle_beta 68.024(2)
_cell_angle_gamma 67.455(2)
_cell_formula_units_Z 6
_cell_length_a 13.1985(15)
_cell_length_b 13.4944(15)
_cell_length_c 13.9409(16)
_cell_measurement_reflns_used 971
_cell_measurement_temperature 294(2)
_cell_measurement_theta_max 26.74
_cell_measurement_theta_min 2.75
_cell_volume 2013.5(4)
_computing_cell_refinement 'SAINT (Bruker,1995)'
_computing_data_collection 'SMART (Bruker,1995)'
_computing_data_reduction 'SAINT and XPREP (Bruker 1995)'
_computing_molecular_graphics
;
  xtal 3.6 (Hall,du Boulay, D.J. & Olthof-Hazekamp, R. 1999)
  ORTEPII  (Johnson,C.K., 1976). 
  WinGX (Farrugia, 1999)
;
_computing_structure_refinement 'SHELXL-97 (Sheldrick, 1997)'
_computing_structure_solution 'SIR97 (Altomare, et. al. 1997)'
_diffrn_ambient_temperature 294(2)
_diffrn_crystal_treatment
;
 attached to a thin glass fibre
;
_diffrn_measured_fraction_theta_full 0.934
_diffrn_measured_fraction_theta_max 0.934
_diffrn_measurement_device_type 'Bruker SMART 1000 CCD'
_diffrn_measurement_method \w
_diffrn_radiation_monochromator graphite
_diffrn_radiation_source 'sealed tube'
_diffrn_radiation_type MoK\a
_diffrn_radiation_wavelength 0.71069
_diffrn_reflns_av_R_equivalents 0.0432
_diffrn_reflns_av_sigmaI/netI 0.0420
_diffrn_reflns_limit_h_max 17
_diffrn_reflns_limit_h_min -16
_diffrn_reflns_limit_k_max 17
_diffrn_reflns_limit_k_min -17
_diffrn_reflns_limit_l_max 18
_diffrn_reflns_limit_l_min -18
_diffrn_reflns_number 20119
_diffrn_reflns_theta_full 28.33
_diffrn_reflns_theta_max 28.33
_diffrn_reflns_theta_min 1.73
_diffrn_standards_decay_% 0.03
_diffrn_standards_number 135
_exptl_absorpt_coefficient_mu 0.065
_exptl_absorpt_correction_type none
_exptl_crystal_colour colourless
_exptl_crystal_density_diffrn 1.046
_exptl_crystal_density_method 'not measured'
_exptl_crystal_description prism
_exptl_crystal_F_000 708
_exptl_crystal_size_max 0.518
_exptl_crystal_size_mid 0.440
_exptl_crystal_size_min 0.324
_refine_diff_density_max 0.511
_refine_diff_density_min -0.509
_refine_diff_density_rms 0.047
_refine_ls_extinction_coef 0.0175(19)
_refine_ls_extinction_expression Fc^*^=kFc[1+0.001xFc^2^\l^3^/sin(2\q)]^-1/4^
_refine_ls_extinction_method SHELXL
_refine_ls_goodness_of_fit_ref 1.381
_refine_ls_hydrogen_treatment mixed
_refine_ls_matrix_type full
_refine_ls_number_parameters 416
_refine_ls_number_reflns 9373
_refine_ls_number_restraints 0
_refine_ls_restrained_S_all 1.381
_refine_ls_R_factor_all 0.1147
_refine_ls_R_factor_gt 0.0814
_refine_ls_shift/su_max 0.001
_refine_ls_shift/su_mean 0.000
_refine_ls_structure_factor_coef Fsqd
_refine_ls_weighting_details 'calc w=1/[\s^2^(Fo^2^)+(0.05P)^2^+0.50P] where P=(Fo^2^+2Fc^2^)/3'
_refine_ls_weighting_scheme calc
_refine_ls_wR_factor_gt 0.2031
_refine_ls_wR_factor_ref 0.2188
_reflns_number_gt 5698
_reflns_number_total 9373
_reflns_threshold_expression >2sigma(I)
_cod_data_source_file ol061242ssi20060521_093044.cif
_cod_data_source_block mdm2
_cod_depositor_comments
;
The following automatic conversions were performed:
'_atom_site_symetry_multiplicity' tag replaced with
'_atom_site_symmetry_multiplicity'.

Automatic conversion script
Id: cif_correct_tags 1440 2010-10-19 06:21:57Z saulius 
;
_cod_original_sg_symbol_H-M 'P -1       '
_cod_database_code 1506111

loop_
_symmetry_equiv_pos_as_xyz
'x, y, z'
'-x, -y, -z'

loop_
_atom_site_label
_atom_site_type_symbol
_atom_site_fract_x
_atom_site_fract_y
_atom_site_fract_z
_atom_site_U_iso_or_equiv
_atom_site_adp_type
_atom_site_occupancy
_atom_site_symmetry_multiplicity
_atom_site_calc_flag
_atom_site_refinement_flags
O1 O 0.38479(16) 0.43644(14) 0.44044(14) 0.0665(5) Uani 1 1 d .
H1O H 0.452(3) 0.436(3) 0.401(3) 0.095(10) Uiso 1 1 d .
N1 N 0.29864(15) 0.13364(14) 0.65160(14) 0.0530(4) Uani 1 1 d .
C1 C 0.4061(2) 0.1244(2) 0.5684(2) 0.0690(7) Uani 1 1 d .
H1A H 0.4165 0.0666 0.5388 0.083 Uiso 1 1 calc R
H1B H 0.4676 0.1002 0.6022 0.083 Uiso 1 1 calc R
C2 C 0.41263(19) 0.23538(19) 0.4752(2) 0.0626(6) Uani 1 1 d .
H2 H 0.4927 0.2244 0.4348 0.075 Uiso 1 1 calc R
C3 C 0.3491(3) 0.2616(3) 0.3940(2) 0.0814(8) Uani 1 1 d .
H3A H 0.3692 0.3253 0.3317 0.098 Uiso 1 1 calc R
H3B H 0.3763 0.1971 0.3683 0.098 Uiso 1 1 calc R
C4 C 0.2229(3) 0.2886(3) 0.4311(2) 0.0878(9) Uani 1 1 d .
H4A H 0.2020 0.2242 0.4919 0.105 Uiso 1 1 calc R
H4B H 0.1943 0.2981 0.3721 0.105 Uiso 1 1 calc R
C5 C 0.1654(2) 0.3918(3) 0.4655(3) 0.0871(9) Uani 1 1 d .
H5A H 0.0874 0.4175 0.4608 0.105 Uiso 1 1 calc R
H5B H 0.2018 0.4508 0.4132 0.105 Uiso 1 1 calc R
C6 C 0.1640(2) 0.3804(2) 0.5792(2) 0.0851(9) Uani 1 1 d .
H6A H 0.1157 0.3317 0.6315 0.102 Uiso 1 1 calc R
H6B H 0.1275 0.4547 0.5880 0.102 Uiso 1 1 calc R
C7 C 0.2782(2) 0.33379(19) 0.61270(18) 0.0639(6) Uani 1 1 d .
H7 H 0.2767 0.3846 0.6471 0.077 Uiso 1 1 calc R
C8 C 0.2875(3) 0.2168(2) 0.6985(2) 0.0701(7) Uani 1 1 d .
H8A H 0.3530 0.1950 0.7260 0.084 Uiso 1 1 calc R
H8B H 0.2204 0.2187 0.7592 0.084 Uiso 1 1 calc R
C9 C 0.38684(19) 0.32752(18) 0.52215(19) 0.0555(5) Uani 1 1 d .
H9 H 0.4488 0.3083 0.5548 0.067 Uiso 1 1 calc R
C10 C 0.2775(2) 0.0240(2) 0.7311(2) 0.0688(7) Uani 1 1 d .
C11 C 0.3670(3) -0.0461(3) 0.7970(3) 0.1171(13) Uani 1 1 d .
H11A H 0.4395 -0.0672 0.7486 0.176 Uiso 1 1 calc R
H11B H 0.3460 -0.1131 0.8503 0.176 Uiso 1 1 calc R
H11C H 0.3714 -0.0016 0.8333 0.176 Uiso 1 1 calc R
C12 C 0.2743(3) -0.0436(3) 0.6679(3) 0.1010(11) Uani 1 1 d .
H12A H 0.2248 0.0037 0.6205 0.152 Uiso 1 1 calc R
H12B H 0.2467 -0.1081 0.7185 0.152 Uiso 1 1 calc R
H12C H 0.3493 -0.0689 0.6252 0.152 Uiso 1 1 calc R
C13 C 0.1607(3) 0.0465(3) 0.8092(3) 0.1010(11) Uani 1 1 d .
H13A H 0.1627 0.0775 0.8590 0.151 Uiso 1 1 calc R
H13B H 0.1393 -0.0232 0.8496 0.151 Uiso 1 1 calc R
H13C H 0.1063 0.0995 0.7684 0.151 Uiso 1 1 calc R
O2 O 0.60645(15) 0.43735(16) 0.33421(13) 0.0671(5) Uani 1 1 d .
H2O H 0.641(2) 0.421(2) 0.380(2) 0.073(8) Uiso 1 1 d .
N2 N 0.79055(14) 0.42555(15) 0.01735(14) 0.0512(4) Uani 1 1 d .
C14 C 0.7086(3) 0.3595(2) 0.0793(2) 0.0737(7) Uani 1 1 d .
H14A H 0.7487 0.2805 0.1072 0.088 Uiso 1 1 calc R
H14B H 0.6683 0.3649 0.0309 0.088 Uiso 1 1 calc R
C15 C 0.6233(2) 0.3980(2) 0.17417(19) 0.0688(7) Uani 1 1 d .
H15 H 0.5846 0.3381 0.2191 0.083 Uiso 1 1 calc R
C16 C 0.5315(2) 0.5041(4) 0.1403(2) 0.1113(14) Uani 1 1 d .
H16A H 0.4729 0.5133 0.2058 0.134 Uiso 1 1 calc R
H16B H 0.4980 0.4921 0.0963 0.134 Uiso 1 1 calc R
C17 C 0.5647(4) 0.6151(4) 0.0768(3) 0.142(2) Uani 1 1 d .
H17A H 0.6200 0.6085 0.0089 0.170 Uiso 1 1 calc R
H17B H 0.4981 0.6748 0.0583 0.170 Uiso 1 1 calc R
C18 C 0.6127(5) 0.6492(3) 0.1352(4) 0.142(2) Uani 1 1 d .
H18A H 0.6027 0.7305 0.1036 0.171 Uiso 1 1 calc R
H18B H 0.5690 0.6339 0.2108 0.171 Uiso 1 1 calc R
C19 C 0.7325(4) 0.5940(3) 0.1332(3) 0.1109(14) Uani 1 1 d .
H19A H 0.7531 0.6258 0.1718 0.133 Uiso 1 1 calc R
H19B H 0.7756 0.6164 0.0576 0.133 Uiso 1 1 calc R
C20 C 0.7743(2) 0.4650(3) 0.1795(2) 0.0740(8) Uani 1 1 d .
H20 H 0.8199 0.4490 0.2286 0.089 Uiso 1 1 calc R
C21 C 0.8525(2) 0.4129(3) 0.0901(2) 0.0861(9) Uani 1 1 d .
H21A H 0.9133 0.4496 0.0486 0.103 Uiso 1 1 calc R
H21B H 0.8863 0.3330 0.1231 0.103 Uiso 1 1 calc R
C22 C 0.6850(2) 0.3996(2) 0.24508(17) 0.0582(6) Uani 1 1 d .
H22 H 0.7257 0.3209 0.2769 0.070 Uiso 1 1 calc R
C23 C 0.8613(2) 0.4085(2) -0.0892(2) 0.0668(6) Uani 1 1 d .
C24 C 0.9412(5) 0.2912(4) -0.0773(3) 0.195(3) Uani 1 1 d .
H24A H 0.8991 0.2358 -0.0338 0.293 Uiso 1 1 calc R
H24B H 0.9967 0.2805 -0.0423 0.293 Uiso 1 1 calc R
H24C H 0.9787 0.2826 -0.1482 0.293 Uiso 1 1 calc R
C25 C 0.7862(3) 0.4294(4) -0.1578(2) 0.1044(11) Uani 1 1 d .
H25A H 0.7295 0.5003 -0.1594 0.157 Uiso 1 1 calc R
H25B H 0.7501 0.3693 -0.1271 0.157 Uiso 1 1 calc R
H25C H 0.8310 0.4320 -0.2308 0.157 Uiso 1 1 calc R
C26 C 0.9239(4) 0.5001(5) -0.1522(3) 0.1425(19) Uani 1 1 d .
H26A H 0.9862 0.4819 -0.1226 0.214 Uiso 1 1 calc R
H26B H 0.8728 0.5717 -0.1461 0.214 Uiso 1 1 calc R
H26C H 0.9521 0.5045 -0.2277 0.214 Uiso 1 1 calc R
O3 O 0.71254(17) 0.37673(15) 0.49287(14) 0.0692(5) Uani 1 1 d .
H3O H 0.688(3) 0.431(3) 0.509(2) 0.084(10) Uiso 1 1 d .
N3 N 0.75706(18) 0.06024(17) 0.73856(16) 0.0705(6) Uani 1 1 d .
C27 C 0.7262(4) 0.1609(3) 0.7696(2) 0.1095(12) Uani 1 1 d .
H27A H 0.7665 0.1443 0.8225 0.131 Uiso 1 1 calc R
H27B H 0.6456 0.1794 0.8043 0.131 Uiso 1 1 calc R
C28 C 0.7539(3) 0.2635(2) 0.6718(2) 0.0828(9) Uani 1 1 d .
H28 H 0.7187 0.3288 0.6982 0.099 Uiso 1 1 calc R
C29 C 0.8804(4) 0.2569(3) 0.6255(4) 0.1260(17) Uani 1 1 d .
H29A H 0.8877 0.3306 0.5737 0.151 Uiso 1 1 calc R
H29B H 0.9106 0.2428 0.6849 0.151 Uiso 1 1 calc R
C30 C 0.9531(4) 0.1707(6) 0.5702(6) 0.173(3) Uani 1 1 d .
H30A H 1.0305 0.1754 0.5478 0.208 Uiso 1 1 calc R
H30B H 0.9512 0.0965 0.6240 0.208 Uiso 1 1 calc R
C31 C 0.9275(5) 0.1759(5) 0.4783(5) 0.171(3) Uani 1 1 d .
H31A H 0.9938 0.1292 0.4413 0.205 Uiso 1 1 calc R
H31B H 0.9199 0.2533 0.4295 0.205 Uiso 1 1 calc R
C32 C 0.8309(5) 0.1441(3) 0.4878(3) 0.1186(15) Uani 1 1 d .
H32A H 0.8518 0.0620 0.5102 0.142 Uiso 1 1 calc R
H32B H 0.8203 0.1717 0.4149 0.142 Uiso 1 1 calc R
C33 C 0.7177(3) 0.1796(2) 0.5610(2) 0.0800(8) Uani 1 1 d .
H33 H 0.6621 0.1968 0.5215 0.096 Uiso 1 1 calc R
C34 C 0.6906(3) 0.0854(3) 0.6656(3) 0.1103(12) Uani 1 1 d .
H34A H 0.6107 0.1071 0.7018 0.132 Uiso 1 1 calc R
H34B H 0.7049 0.0178 0.6485 0.132 Uiso 1 1 calc R
C35 C 0.6923(2) 0.28388(19) 0.58973(19) 0.0614(6) Uani 1 1 d .
H35 H 0.6110 0.3036 0.6248 0.074 Uiso 1 1 calc R
C36 C 0.7563(3) -0.0463(3) 0.8279(3) 0.1178(14) Uani 1 1 d .
C37 C 0.6437(6) -0.0385(4) 0.9174(5) 0.2097(18) Uani 1 1 d .
H37A H 0.6570 -0.0920 0.9863 0.315 Uiso 1 1 calc R
H37B H 0.5901 -0.0553 0.8993 0.315 Uiso 1 1 calc R
H37C H 0.6141 0.0367 0.9224 0.315 Uiso 1 1 calc R
C38 C 0.8383(7) -0.0661(4) 0.8907(5) 0.2097(18) Uani 1 1 d .
H38A H 0.8372 -0.1352 0.9511 0.315 Uiso 1 1 calc R
H38B H 0.8161 -0.0040 0.9175 0.315 Uiso 1 1 calc R
H38C H 0.9135 -0.0718 0.8432 0.315 Uiso 1 1 calc R
C39 C 0.7929(6) -0.1438(4) 0.7913(5) 0.2097(18) Uani 1 1 d .
H39A H 0.8690 -0.1503 0.7458 0.315 Uiso 1 1 calc R
H39B H 0.7433 -0.1341 0.7504 0.315 Uiso 1 1 calc R
H39C H 0.7905 -0.2112 0.8535 0.315 Uiso 1 1 calc R

loop_
_atom_site_aniso_label
_atom_site_aniso_U_11
_atom_site_aniso_U_22
_atom_site_aniso_U_33
_atom_site_aniso_U_23
_atom_site_aniso_U_13
_atom_site_aniso_U_12
O1 0.0634(11) 0.0568(10) 0.0701(11) -0.0219(8) 0.0011(9) -0.0228(8)
N1 0.0562(10) 0.0417(9) 0.0572(10) -0.0208(8) -0.0104(8) -0.0076(8)
C1 0.0548(13) 0.0520(13) 0.0899(18) -0.0336(13) -0.0075(12) -0.0024(10)
C2 0.0497(12) 0.0585(13) 0.0697(15) -0.0329(12) 0.0056(11) -0.0112(10)
C3 0.099(2) 0.091(2) 0.0658(16) -0.0389(15) -0.0020(15) -0.0409(17)
C4 0.098(2) 0.106(2) 0.0727(18) -0.0198(17) -0.0323(16) -0.0403(19)
C5 0.0570(15) 0.089(2) 0.089(2) -0.0083(17) -0.0248(14) -0.0094(14)
C6 0.0623(16) 0.0593(15) 0.0821(19) -0.0189(13) 0.0109(14) 0.0036(12)
C7 0.0884(17) 0.0474(12) 0.0538(13) -0.0252(10) -0.0036(12) -0.0202(12)
C8 0.0969(19) 0.0585(14) 0.0562(13) -0.0234(11) -0.0137(13) -0.0224(13)
C9 0.0528(12) 0.0493(12) 0.0657(14) -0.0188(10) -0.0147(10) -0.0149(9)
C10 0.0774(17) 0.0464(12) 0.0728(16) -0.0139(11) -0.0183(13) -0.0133(11)
C11 0.134(3) 0.074(2) 0.120(3) 0.0111(19) -0.065(3) -0.020(2)
C12 0.142(3) 0.0625(17) 0.106(2) -0.0294(16) -0.020(2) -0.0438(18)
C13 0.105(2) 0.0706(18) 0.097(2) -0.0166(16) 0.0073(19) -0.0367(17)
O2 0.0621(10) 0.0944(13) 0.0410(8) -0.0180(8) -0.0062(8) -0.0282(9)
N2 0.0443(9) 0.0654(11) 0.0474(9) -0.0238(8) -0.0101(7) -0.0135(8)
C14 0.0955(19) 0.0773(17) 0.0612(14) -0.0250(13) -0.0093(13) -0.0438(15)
C15 0.0723(16) 0.0967(19) 0.0505(13) -0.0187(13) -0.0031(11) -0.0537(15)
C16 0.0509(16) 0.203(4) 0.0582(16) -0.029(2) -0.0182(13) -0.021(2)
C17 0.150(4) 0.118(3) 0.081(2) -0.036(2) -0.050(3) 0.068(3)
C18 0.188(5) 0.063(2) 0.098(3) -0.0228(19) 0.025(3) -0.018(3)
C19 0.174(4) 0.120(3) 0.0696(19) -0.048(2) 0.021(2) -0.102(3)
C20 0.0561(14) 0.130(3) 0.0552(13) -0.0443(15) -0.0046(11) -0.0382(15)
C21 0.0489(14) 0.154(3) 0.0679(16) -0.0564(18) -0.0104(12) -0.0214(16)
C22 0.0631(14) 0.0613(13) 0.0412(11) -0.0101(10) -0.0145(10) -0.0133(11)
C23 0.0563(14) 0.0866(17) 0.0564(13) -0.0371(13) -0.0095(11) -0.0072(12)
C24 0.199(5) 0.174(4) 0.099(3) -0.078(3) -0.033(3) 0.098(4)
C25 0.105(2) 0.164(3) 0.0564(16) -0.043(2) -0.0135(16) -0.047(2)
C26 0.136(3) 0.251(6) 0.086(2) -0.091(3) 0.044(2) -0.129(4)
O3 0.0959(13) 0.0487(10) 0.0595(10) -0.0164(8) -0.0296(9) -0.0077(9)
N3 0.0707(13) 0.0574(12) 0.0596(12) -0.0062(9) -0.0141(10) -0.0096(10)
C27 0.154(3) 0.079(2) 0.0586(16) -0.0213(15) -0.0301(19) 0.007(2)
C28 0.133(3) 0.0525(14) 0.0667(16) -0.0251(12) -0.0442(17) -0.0035(15)
C29 0.128(3) 0.074(2) 0.223(5) -0.027(3) -0.122(4) -0.023(2)
C30 0.056(2) 0.225(7) 0.199(6) -0.040(5) -0.014(3) -0.048(3)
C31 0.123(4) 0.138(4) 0.172(5) -0.078(4) 0.047(4) -0.004(3)
C32 0.180(4) 0.075(2) 0.084(2) -0.0429(18) -0.052(3) 0.022(2)
C33 0.111(2) 0.0587(15) 0.095(2) -0.0100(14) -0.0660(19) -0.0256(15)
C34 0.114(3) 0.078(2) 0.147(3) 0.009(2) -0.072(3) -0.0470(19)
C35 0.0551(13) 0.0522(13) 0.0630(14) -0.0134(11) -0.0190(11) -0.0023(10)
C36 0.115(3) 0.085(2) 0.074(2) 0.0121(18) -0.007(2) -0.005(2)
C37 0.305(5) 0.091(2) 0.150(3) 0.0227(18) -0.065(3) -0.031(2)
C38 0.305(5) 0.091(2) 0.150(3) 0.0227(18) -0.065(3) -0.031(2)
C39 0.305(5) 0.091(2) 0.150(3) 0.0227(18) -0.065(3) -0.031(2)

loop_
_atom_type_symbol
_atom_type_description
_atom_type_scat_dispersion_real
_atom_type_scat_dispersion_imag
_atom_type_scat_source
C C 0.0033 0.0016 'International Tables Vol C Tables 4.2.6.8 and 6.1.1.4'
H H 0.0000 0.0000 'International Tables Vol C Tables 4.2.6.8 and 6.1.1.4'
N N 0.0061 0.0033 'International Tables Vol C Tables 4.2.6.8 and 6.1.1.4'
O O 0.0106 0.0060 'International Tables Vol C Tables 4.2.6.8 and 6.1.1.4'

loop_
_geom_angle_atom_site_label_1
_geom_angle_atom_site_label_2
_geom_angle_atom_site_label_3
_geom_angle
C9 O1 H1O 109(2)
C8 N1 C1 108.05(19)
C8 N1 C10 115.90(18)
C1 N1 C10 115.04(17)
N1 C1 C2 112.88(18)
N1 C1 H1A 109.0
C2 C1 H1A 109.0
N1 C1 H1B 109.0
C2 C1 H1B 109.0
H1A C1 H1B 107.8
C3 C2 C9 116.6(2)
C3 C2 C1 113.9(2)
C9 C2 C1 109.0(2)
C3 C2 H2 105.4
C9 C2 H2 105.4
C1 C2 H2 105.4
C4 C3 C2 117.8(2)
C4 C3 H3A 107.9
C2 C3 H3A 107.9
C4 C3 H3B 107.9
C2 C3 H3B 107.9
H3A C3 H3B 107.2
C3 C4 C5 115.4(3)
C3 C4 H4A 108.4
C5 C4 H4A 108.4
C3 C4 H4B 108.4
C5 C4 H4B 108.4
H4A C4 H4B 107.5
C4 C5 C6 117.2(2)
C4 C5 H5A 108.0
C6 C5 H5A 108.0
C4 C5 H5B 108.0
C6 C5 H5B 108.0
H5A C5 H5B 107.2
C5 C6 C7 119.4(2)
C5 C6 H6A 107.5
C7 C6 H6A 107.5
C5 C6 H6B 107.5
C7 C6 H6B 107.5
H6A C6 H6B 107.0
C9 C7 C8 107.5(2)
C9 C7 C6 117.3(2)
C8 C7 C6 111.4(2)
C9 C7 H7 106.7
C8 C7 H7 106.7
C6 C7 H7 106.7
N1 C8 C7 110.40(19)
N1 C8 H8A 109.6
C7 C8 H8A 109.6
N1 C8 H8B 109.6
C7 C8 H8B 109.6
H8A C8 H8B 108.1
O1 C9 C2 112.72(19)
O1 C9 C7 110.17(18)
C2 C9 C7 112.98(18)
O1 C9 H9 106.9
C2 C9 H9 106.9
C7 C9 H9 106.9
N1 C10 C13 109.2(2)
N1 C10 C12 108.1(2)
C13 C10 C12 106.9(3)
N1 C10 C11 113.3(2)
C13 C10 C11 109.3(3)
C12 C10 C11 109.9(3)
C10 C11 H11A 109.5
C10 C11 H11B 109.5
H11A C11 H11B 109.5
C10 C11 H11C 109.5
H11A C11 H11C 109.5
H11B C11 H11C 109.5
C10 C12 H12A 109.5
C10 C12 H12B 109.5
H12A C12 H12B 109.5
C10 C12 H12C 109.5
H12A C12 H12C 109.5
H12B C12 H12C 109.5
C10 C13 H13A 109.5
C10 C13 H13B 109.5
H13A C13 H13B 109.5
C10 C13 H13C 109.5
H13A C13 H13C 109.5
H13B C13 H13C 109.5
C22 O2 H2O 108.4(18)
C21 N2 C14 108.1(2)
C21 N2 C23 115.51(17)
C14 N2 C23 115.71(18)
N2 C14 C15 113.0(2)
N2 C14 H14A 109.0
C15 C14 H14A 109.0
N2 C14 H14B 109.0
C15 C14 H14B 109.0
H14A C14 H14B 107.8
C16 C15 C22 115.8(3)
C16 C15 C14 113.6(2)
C22 C15 C14 109.6(2)
C16 C15 H15 105.6
C22 C15 H15 105.6
C14 C15 H15 105.6
C15 C16 C17 117.9(3)
C15 C16 H16A 107.8
C17 C16 H16A 107.8
C15 C16 H16B 107.8
C17 C16 H16B 107.8
H16A C16 H16B 107.2
C18 C17 C16 114.9(3)
C18 C17 H17A 108.5
C16 C17 H17A 108.5
C18 C17 H17B 108.5
C16 C17 H17B 108.5
H17A C17 H17B 107.5
C19 C18 C17 116.0(3)
C19 C18 H18A 108.3
C17 C18 H18A 108.3
C19 C18 H18B 108.3
C17 C18 H18B 108.3
H18A C18 H18B 107.4
C18 C19 C20 120.5(3)
C18 C19 H19A 107.2
C20 C19 H19A 107.2
C18 C19 H19B 107.2
C20 C19 H19B 107.2
H19A C19 H19B 106.8
C22 C20 C21 106.8(2)
C22 C20 C19 117.5(2)
C21 C20 C19 111.6(2)
C22 C20 H20 106.8
C21 C20 H20 106.8
C19 C20 H20 106.8
N2 C21 C20 110.9(2)
N2 C21 H21A 109.5
C20 C21 H21A 109.5
N2 C21 H21B 109.5
C20 C21 H21B 109.5
H21A C21 H21B 108.1
O2 C22 C15 110.72(19)
O2 C22 C20 113.4(2)
C15 C22 C20 112.41(18)
O2 C22 H22 106.6
C15 C22 H22 106.6
C20 C22 H22 106.6
N2 C23 C25 109.7(2)
N2 C23 C24 113.2(2)
C25 C23 C24 108.6(3)
N2 C23 C26 108.3(2)
C25 C23 C26 104.7(3)
C24 C23 C26 112.0(4)
C23 C24 H24A 109.5
C23 C24 H24B 109.5
H24A C24 H24B 109.5
C23 C24 H24C 109.5
H24A C24 H24C 109.5
H24B C24 H24C 109.5
C23 C25 H25A 109.5
C23 C25 H25B 109.5
H25A C25 H25B 109.5
C23 C25 H25C 109.5
H25A C25 H25C 109.5
H25B C25 H25C 109.5
C23 C26 H26A 109.5
C23 C26 H26B 109.5
H26A C26 H26B 109.5
C23 C26 H26C 109.5
H26A C26 H26C 109.5
H26B C26 H26C 109.5
C35 O3 H3O 108(2)
C34 N3 C36 114.8(3)
C34 N3 C27 107.6(2)
C36 N3 C27 116.0(3)
N3 C27 C28 112.5(2)
N3 C27 H27A 109.1
C28 C27 H27A 109.1
N3 C27 H27B 109.1
C28 C27 H27B 109.1
H27A C27 H27B 107.8
C35 C28 C29 115.2(3)
C35 C28 C27 107.3(3)
C29 C28 C27 114.7(3)
C35 C28 H28 106.4
C29 C28 H28 106.4
C27 C28 H28 106.4
C30 C29 C28 117.7(3)
C30 C29 H29A 107.9
C28 C29 H29A 107.9
C30 C29 H29B 107.9
C28 C29 H29B 107.9
H29A C29 H29B 107.2
C31 C30 C29 118.4(5)
C31 C30 H30A 107.7
C29 C30 H30A 107.7
C31 C30 H30B 107.7
C29 C30 H30B 107.7
H30A C30 H30B 107.1
C30 C31 C32 122.2(5)
C30 C31 H31A 106.8
C32 C31 H31A 106.8
C30 C31 H31B 106.8
C32 C31 H31B 106.8
H31A C31 H31B 106.6
C31 C32 C33 121.7(3)
C31 C32 H32A 106.9
C33 C32 H32A 106.9
C31 C32 H32B 106.9
C33 C32 H32B 106.9
H32A C32 H32B 106.7
C32 C33 C35 117.8(3)
C32 C33 C34 112.9(3)
C35 C33 C34 108.1(3)
C32 C33 H33 105.7
C35 C33 H33 105.7
C34 C33 H33 105.7
N3 C34 C33 112.0(2)
N3 C34 H34A 109.2
C33 C34 H34A 109.2
N3 C34 H34B 109.2
C33 C34 H34B 109.2
H34A C34 H34B 107.9
O3 C35 C33 110.2(2)
O3 C35 C28 113.2(2)
C33 C35 C28 112.64(19)
O3 C35 H35 106.8
C33 C35 H35 106.8
C28 C35 H35 106.8
C39 C36 N3 113.3(3)
C39 C36 C38 106.9(4)
N3 C36 C38 108.5(4)
C39 C36 C37 114.4(5)
N3 C36 C37 112.1(3)
C38 C36 C37 100.6(4)
C36 C37 H37A 109.5
C36 C37 H37B 109.5
H37A C37 H37B 109.5
C36 C37 H37C 109.5
H37A C37 H37C 109.5
H37B C37 H37C 109.5
C36 C38 H38A 109.5
C36 C38 H38B 109.5
H38A C38 H38B 109.5
C36 C38 H38C 109.5
H38A C38 H38C 109.5
H38B C38 H38C 109.5
C36 C39 H39A 109.5
C36 C39 H39B 109.5
H39A C39 H39B 109.5
C36 C39 H39C 109.5
H39A C39 H39C 109.5
H39B C39 H39C 109.5

loop_
_geom_bond_atom_site_label_1
_geom_bond_atom_site_label_2
_geom_bond_distance
O1 C9 1.431(3)
O1 H1O 0.85(3)
N1 C8 1.457(3)
N1 C1 1.459(3)
N1 C10 1.486(3)
C1 C2 1.524(3)
C1 H1A 0.9700
C1 H1B 0.9700
C2 C3 1.503(4)
C2 C9 1.510(3)
C2 H2 0.9800
C3 C4 1.491(4)
C3 H3A 0.9700
C3 H3B 0.9700
C4 C5 1.492(4)
C4 H4A 0.9700
C4 H4B 0.9700
C5 C6 1.521(4)
C5 H5A 0.9700
C5 H5B 0.9700
C6 C7 1.562(4)
C6 H6A 0.9700
C6 H6B 0.9700
C7 C9 1.516(3)
C7 C8 1.522(3)
C7 H7 0.9800
C8 H8A 0.9700
C8 H8B 0.9700
C9 H9 0.9800
C10 C13 1.522(4)
C10 C12 1.529(4)
C10 C11 1.537(4)
C11 H11A 0.9600
C11 H11B 0.9600
C11 H11C 0.9600
C12 H12A 0.9600
C12 H12B 0.9600
C12 H12C 0.9600
C13 H13A 0.9600
C13 H13B 0.9600
C13 H13C 0.9600
O2 C22 1.428(3)
O2 H2O 0.83(3)
N2 C21 1.447(3)
N2 C14 1.451(3)
N2 C23 1.488(3)
C14 C15 1.517(4)
C14 H14A 0.9700
C14 H14B 0.9700
C15 C16 1.506(5)
C15 C22 1.509(3)
C15 H15 0.9800
C16 C17 1.523(6)
C16 H16A 0.9700
C16 H16B 0.9700
C17 C18 1.484(7)
C17 H17A 0.9700
C17 H17B 0.9700
C18 C19 1.462(6)
C18 H18A 0.9700
C18 H18B 0.9700
C19 C20 1.529(5)
C19 H19A 0.9700
C19 H19B 0.9700
C20 C22 1.522(3)
C20 C21 1.527(4)
C20 H20 0.9800
C21 H21A 0.9700
C21 H21B 0.9700
C22 H22 0.9800
C23 C25 1.498(4)
C23 C24 1.509(5)
C23 C26 1.520(5)
C24 H24A 0.9600
C24 H24B 0.9600
C24 H24C 0.9600
C25 H25A 0.9600
C25 H25B 0.9600
C25 H25C 0.9600
C26 H26A 0.9600
C26 H26B 0.9600
C26 H26C 0.9600
O3 C35 1.426(3)
O3 H3O 0.77(3)
N3 C34 1.438(4)
N3 C36 1.456(4)
N3 C27 1.461(4)
C27 C28 1.530(4)
C27 H27A 0.9700
C27 H27B 0.9700
C28 C35 1.518(4)
C28 C29 1.529(5)
C28 H28 0.9800
C29 C30 1.487(7)
C29 H29A 0.9700
C29 H29B 0.9700
C30 C31 1.410(8)
C30 H30A 0.9700
C30 H30B 0.9700
C31 C32 1.440(7)
C31 H31A 0.9700
C31 H31B 0.9700
C32 C33 1.490(5)
C32 H32A 0.9700
C32 H32B 0.9700
C33 C35 1.505(4)
C33 C34 1.509(4)
C33 H33 0.9800
C34 H34A 0.9700
C34 H34B 0.9700
C35 H35 0.9800
C36 C39 1.454(7)
C36 C38 1.516(8)
C36 C37 1.542(7)
C37 H37A 0.9600
C37 H37B 0.9600
C37 H37C 0.9600
C38 H38A 0.9600
C38 H38B 0.9600
C38 H38C 0.9600
C39 H39A 0.9600
C39 H39B 0.9600
C39 H39C 0.9600

loop_
_geom_hbond_atom_site_label_D
_geom_hbond_atom_site_label_H
_geom_hbond_atom_site_label_A
_geom_hbond_distance_DH
_geom_hbond_distance_HA
_geom_hbond_distance_DA
_geom_hbond_angle_DHA
_geom_hbond_site_symmetry_A
O1 H1O O2 0.85(3) 1.90(3) 2.743(2) 170(3) .
O2 H2O O3 0.83(3) 1.90(3) 2.729(2) 176(3) .
O3 H3O O1 0.77(3) 1.96(3) 2.731(3) 175(3) 2_666

loop_
_geom_torsion_atom_site_label_1
_geom_torsion_atom_site_label_2
_geom_torsion_atom_site_label_3
_geom_torsion_atom_site_label_4
_geom_torsion
C8 N1 C1 C2 -61.4(3)
C10 N1 C1 C2 167.4(2)
N1 C1 C2 C3 -78.1(3)
N1 C1 C2 C9 54.0(3)
C9 C2 C3 C4 -60.3(3)
C1 C2 C3 C4 68.0(3)
C2 C3 C4 C5 62.3(4)
C3 C4 C5 C6 -79.3(4)
C4 C5 C6 C7 54.5(4)
C5 C6 C7 C9 13.8(3)
C5 C6 C7 C8 -110.7(3)
C1 N1 C8 C7 65.1(3)
C10 N1 C8 C7 -164.1(2)
C9 C7 C8 N1 -61.6(3)
C6 C7 C8 N1 68.1(3)
C3 C2 C9 O1 -46.1(3)
C1 C2 C9 O1 -176.69(18)
C3 C2 C9 C7 79.6(3)
C1 C2 C9 C7 -51.0(3)
C8 C7 C9 O1 -178.07(19)
C6 C7 C9 O1 55.6(3)
C8 C7 C9 C2 54.9(3)
C6 C7 C9 C2 -71.5(3)
C8 N1 C10 C13 55.2(3)
C1 N1 C10 C13 -177.4(2)
C8 N1 C10 C12 171.1(2)
C1 N1 C10 C12 -61.6(3)
C8 N1 C10 C11 -66.9(3)
C1 N1 C10 C11 60.5(3)
C21 N2 C14 C15 60.8(3)
C23 N2 C14 C15 -167.9(2)
N2 C14 C15 C16 77.4(3)
N2 C14 C15 C22 -53.8(3)
C22 C15 C16 C17 58.5(4)
C14 C15 C16 C17 -69.7(4)
C15 C16 C17 C18 -60.5(5)
C16 C17 C18 C19 80.6(5)
C17 C18 C19 C20 -59.1(5)
C18 C19 C20 C22 -10.8(4)
C18 C19 C20 C21 113.1(4)
C14 N2 C21 C20 -65.3(3)
C23 N2 C21 C20 163.3(2)
C22 C20 C21 N2 62.1(3)
C19 C20 C21 N2 -67.6(3)
C16 C15 C22 O2 49.0(3)
C14 C15 C22 O2 179.1(2)
C16 C15 C22 C20 -78.9(3)
C14 C15 C22 C20 51.2(3)
C21 C20 C22 O2 178.6(2)
C19 C20 C22 O2 -55.1(3)
C21 C20 C22 C15 -54.9(3)
C19 C20 C22 C15 71.4(3)
C21 N2 C23 C25 -177.4(3)
C14 N2 C23 C25 54.9(3)
C21 N2 C23 C24 61.2(4)
C14 N2 C23 C24 -66.5(4)
C21 N2 C23 C26 -63.6(3)
C14 N2 C23 C26 168.6(3)
C34 N3 C27 C28 -62.4(4)
C36 N3 C27 C28 167.5(3)
N3 C27 C28 C35 57.0(4)
N3 C27 C28 C29 -72.3(4)
C35 C28 C29 C30 -57.1(5)
C27 C28 C29 C30 68.2(5)
C28 C29 C30 C31 59.5(7)
C29 C30 C31 C32 -72.9(8)
C30 C31 C32 C33 43.4(8)
C31 C32 C33 C35 24.0(5)
C31 C32 C33 C34 -103.0(5)
C36 N3 C34 C33 -165.6(3)
C27 N3 C34 C33 63.6(4)
C32 C33 C34 N3 71.9(4)
C35 C33 C34 N3 -60.1(4)
C32 C33 C35 O3 52.9(3)
C34 C33 C35 O3 -177.7(2)
C32 C33 C35 C28 -74.5(3)
C34 C33 C35 C28 54.9(3)
C29 C28 C35 O3 -50.0(3)
C27 C28 C35 O3 -179.0(2)
C29 C28 C35 C33 75.8(3)
C27 C28 C35 C33 -53.2(3)
C34 N3 C36 C39 56.1(5)
C27 N3 C36 C39 -177.3(4)
C34 N3 C36 C38 174.7(4)
C27 N3 C36 C38 -58.7(4)
C34 N3 C36 C37 -75.1(5)
C27 N3 C36 C37 51.5(5)
